data_7234635
loop_
_publ_author_name
'Zhenqi Zhang'
'Zhu Wu'
'Jingbo Sun'
'Boqi Yao'
'Pengchong Xue'
'Ran Lu'

_publ_section_title
;
 beta-Iminoenolate boron complex with terminal triphenylamine exhibiting
 polymorphism and mechanofluorochromism
;
_journal_name_full 'Journal of Materials Chemistry C'
_journal_page_first 2854
_journal_page_last 2861
_journal_paper_doi 10.1039/C5TC02386F
_journal_volume 4
_journal_year 2016
_chemical_formula_sum 'C25 H19 B F2 N2 O'
_chemical_formula_weight 412.23
_space_group_IT_number 14
_space_group_name_Hall '-P 2yn'
_space_group_name_H-M_alt 'P 1 21/n 1'
_symmetry_cell_setting monoclinic
_symmetry_space_group_name_H-M 'P 1 21/n 1'
_atom_sites_solution_hydrogens geom
_atom_sites_solution_primary direct
_atom_sites_solution_secondary difmap
_cell_angle_alpha 90.00
_cell_angle_beta 95.76(3)
_cell_angle_gamma 90.00
_cell_formula_units_Z 4
_cell_length_a 6.5345(13)
_cell_length_b 13.047(3)
_cell_length_c 24.300(5)
_cell_measurement_reflns_used 14967
_cell_measurement_temperature 293(2)
_cell_measurement_theta_max 55.05
_cell_measurement_theta_min 6.25
_cell_volume 2061.3(8)
_computing_cell_refinement RAPID-AUTO
_computing_data_collection 'RAPID-AUTO (Rigaku Corporation, 1998)'
_computing_data_reduction 'CrystalStructure (Rigaku/MSC and Rigaku Corporation, 2002)'
_computing_molecular_graphics 'ORTEP-II (Johnson, 1976)'
_computing_publication_material SHELXL-97
_computing_structure_refinement 'SHELXL-97 (Sheldrick, 1997)'
_computing_structure_solution 'SHELXS-97 (Sheldrick, 1990)'
_diffrn_ambient_temperature 293(2)
_diffrn_detector_area_resol_mean 10.000
_diffrn_measured_fraction_theta_full 0.998
_diffrn_measured_fraction_theta_max 0.998
_diffrn_measurement_device_type 'Rigaku RAXIS-RAPID'
_diffrn_measurement_method '\w scan'
_diffrn_radiation_monochromator graphite
_diffrn_radiation_source 'fine-focus sealed tube'
_diffrn_radiation_type MoK\a
_diffrn_radiation_wavelength 0.71073
_diffrn_reflns_av_R_equivalents 0.0437
_diffrn_reflns_av_sigmaI/netI 0.0430
_diffrn_reflns_limit_h_max 8
_diffrn_reflns_limit_h_min -8
_diffrn_reflns_limit_k_max 16
_diffrn_reflns_limit_k_min -16
_diffrn_reflns_limit_l_max 31
_diffrn_reflns_limit_l_min -31
_diffrn_reflns_number 18940
_diffrn_reflns_theta_full 27.48
_diffrn_reflns_theta_max 27.48
_diffrn_reflns_theta_min 3.12
_diffrn_standards_decay_% 0
_diffrn_standards_interval_count 0
_diffrn_standards_interval_time 0
_diffrn_standards_number 0
_exptl_absorpt_coefficient_mu 0.093
_exptl_crystal_colour block
_exptl_crystal_density_diffrn 1.328
_exptl_crystal_density_method 'not measured'
_exptl_crystal_description yellow
_exptl_crystal_F_000 856
_exptl_crystal_preparation Luminescent
_exptl_crystal_recrystallization_method 'Vapour Deposition'
_exptl_crystal_size_max 0.517
_exptl_crystal_size_mid 0.341
_exptl_crystal_size_min 0.220
_refine_diff_density_max 0.324
_refine_diff_density_min -0.187
_refine_diff_density_rms 0.053
_refine_ls_extinction_method none
_refine_ls_goodness_of_fit_ref 1.070
_refine_ls_hydrogen_treatment mixed
_refine_ls_matrix_type full
_refine_ls_number_parameters 280
_refine_ls_number_reflns 4710
_refine_ls_number_restraints 0
_refine_ls_restrained_S_all 1.070
_refine_ls_R_factor_all 0.0691
_refine_ls_R_factor_gt 0.0487
_refine_ls_shift/su_max 0.001
_refine_ls_shift/su_mean 0.000
_refine_ls_structure_factor_coef Fsqd
_refine_ls_weighting_details 'calc w=1/[\s^2^(Fo^2^)+(0.0518P)^2^+0.5068P] where P=(Fo^2^+2Fc^2^)/3'
_refine_ls_weighting_scheme calc
_refine_ls_wR_factor_gt 0.1088
_refine_ls_wR_factor_ref 0.1204
_reflns_number_gt 3485
_reflns_number_total 4710
_reflns_threshold_expression >2sigma(I)
_cod_data_source_file J-Mater-Chem-C-2016-4-2854.cif
_cod_data_source_block zzq
_cod_original_cell_volume 2061.2(7)
_cod_original_sg_symbol_H-M P21/n
_cod_database_code 7234635

loop_
_symmetry_equiv_pos_as_xyz
'x, y, z'
'-x+1/2, y+1/2, -z+1/2'
'-x, -y, -z'
'x-1/2, -y-1/2, z-1/2'

loop_
_atom_site_label
_atom_site_type_symbol
_atom_site_fract_x
_atom_site_fract_y
_atom_site_fract_z
_atom_site_U_iso_or_equiv
_atom_site_adp_type
_atom_site_occupancy
_atom_site_symmetry_multiplicity
_atom_site_calc_flag
_atom_site_refinement_flags
_atom_site_disorder_assembly
_atom_site_disorder_group
B1 B -0.2987(3) -0.01059(14) 0.79567(8) 0.0283(4) Uani 1 1 d . . .
C1 C -0.6561(3) 0.01903(13) 0.74665(7) 0.0322(4) Uani 1 1 d . . .
H1 H -0.6840 -0.0487 0.7553 0.039 Uiso 1 1 calc R . .
C2 C -0.8015(3) 0.07407(14) 0.71526(7) 0.0375(4) Uani 1 1 d . . .
H2 H -0.9270 0.0446 0.7026 0.045 Uiso 1 1 calc R . .
C3 C -0.7586(3) 0.17570(15) 0.70252(8) 0.0386(4) Uani 1 1 d . . .
H3 H -0.8549 0.2144 0.6807 0.046 Uiso 1 1 calc R . .
C4 C -0.5736(3) 0.21817(13) 0.72229(7) 0.0332(4) Uani 1 1 d . . .
H4 H -0.5448 0.2859 0.7140 0.040 Uiso 1 1 calc R . .
C5 C -0.4277(3) 0.15967(12) 0.75495(6) 0.0256(3) Uani 1 1 d . . .
C6 C -0.2332(2) 0.19964(12) 0.77723(6) 0.0256(3) Uani 1 1 d . . .
H6 H -0.1931 0.2640 0.7659 0.031 Uiso 1 1 calc R . .
C7 C -0.1054(2) 0.14695(11) 0.81431(6) 0.0226(3) Uani 1 1 d . . .
C8 C 0.0846(2) 0.18813(11) 0.84324(6) 0.0224(3) Uani 1 1 d . . .
C9 C 0.1225(2) 0.29412(11) 0.84679(6) 0.0232(3) Uani 1 1 d . . .
H9 H 0.0310 0.3391 0.8275 0.028 Uiso 1 1 calc R . .
C10 C 0.2923(2) 0.33274(11) 0.87823(6) 0.0242(3) Uani 1 1 d . . .
H10 H 0.3123 0.4033 0.8804 0.029 Uiso 1 1 calc R . .
C11 C 0.4354(2) 0.26689(11) 0.90708(6) 0.0240(3) Uani 1 1 d . . .
C12 C 0.4019(3) 0.16067(12) 0.90206(6) 0.0268(3) Uani 1 1 d . . .
H12 H 0.4968 0.1153 0.9197 0.032 Uiso 1 1 calc R . .
C13 C 0.2298(2) 0.12317(11) 0.87119(6) 0.0252(3) Uani 1 1 d . . .
H13 H 0.2097 0.0527 0.8689 0.030 Uiso 1 1 calc R . .
C14 C 0.6784(2) 0.40701(11) 0.93433(6) 0.0233(3) Uani 1 1 d . . .
C15 C 0.7118(2) 0.44379(12) 0.88221(7) 0.0271(3) Uani 1 1 d . . .
H15 H 0.6840 0.4024 0.8512 0.032 Uiso 1 1 calc R . .
C16 C 0.7865(3) 0.54213(13) 0.87664(7) 0.0325(4) Uani 1 1 d . . .
H16 H 0.8086 0.5664 0.8417 0.039 Uiso 1 1 calc R . .
C17 C 0.8288(3) 0.60466(13) 0.92229(8) 0.0342(4) Uani 1 1 d . . .
H17 H 0.8786 0.6707 0.9182 0.041 Uiso 1 1 calc R . .
C18 C 0.7963(3) 0.56796(13) 0.97400(7) 0.0326(4) Uani 1 1 d . . .
H18 H 0.8243 0.6096 1.0049 0.039 Uiso 1 1 calc R . .
C19 C 0.7220(2) 0.46936(12) 0.98022(7) 0.0281(3) Uani 1 1 d . . .
H19 H 0.7015 0.4451 1.0152 0.034 Uiso 1 1 calc R . .
C20 C 0.6146(3) 0.21225(13) 1.02850(7) 0.0337(4) Uani 1 1 d . . .
H20 H 0.4821 0.2347 1.0329 0.040 Uiso 1 1 calc R . .
C21 C 0.7186(3) 0.14935(14) 1.06803(7) 0.0397(4) Uani 1 1 d . . .
H21 H 0.6550 0.1293 1.0989 0.048 Uiso 1 1 calc R . .
C22 C 0.9160(3) 0.11631(13) 1.06188(7) 0.0375(4) Uani 1 1 d . . .
H22 H 0.9856 0.0747 1.0886 0.045 Uiso 1 1 calc R . .
C23 C 1.0094(3) 0.14546(13) 1.01581(8) 0.0340(4) Uani 1 1 d . . .
H23 H 1.1417 0.1229 1.0113 0.041 Uiso 1 1 calc R . .
C24 C 0.9063(3) 0.20818(12) 0.97632(7) 0.0281(4) Uani 1 1 d . . .
H24 H 0.9702 0.2280 0.9455 0.034 Uiso 1 1 calc R . .
C25 C 0.7096(2) 0.24150(11) 0.98236(6) 0.0244(3) Uani 1 1 d . . .
F1 F -0.20433(16) -0.06030(7) 0.75385(4) 0.0365(3) Uani 1 1 d . . .
F2 F -0.38723(18) -0.08184(8) 0.82773(4) 0.0448(3) Uani 1 1 d . . .
N1 N -0.4716(2) 0.06003(10) 0.76575(5) 0.0255(3) Uani 1 1 d . . .
N2 N 0.6026(2) 0.30554(10) 0.94082(6) 0.0288(3) Uani 1 1 d . . .
O1 O -0.14963(18) 0.05068(8) 0.82906(4) 0.0282(3) Uani 1 1 d . . .

loop_
_atom_site_aniso_label
_atom_site_aniso_U_11
_atom_site_aniso_U_22
_atom_site_aniso_U_33
_atom_site_aniso_U_23
_atom_site_aniso_U_13
_atom_site_aniso_U_12
B1 0.0333(10) 0.0222(8) 0.0291(9) 0.0003(7) 0.0015(8) -0.0079(8)
C1 0.0310(9) 0.0350(9) 0.0310(8) -0.0088(7) 0.0048(7) -0.0107(8)
C2 0.0241(8) 0.0487(11) 0.0390(10) -0.0136(8) -0.0008(7) -0.0070(8)
C3 0.0295(9) 0.0469(11) 0.0376(10) -0.0065(8) -0.0051(8) 0.0040(8)
C4 0.0320(9) 0.0306(9) 0.0357(9) -0.0036(7) -0.0032(7) 0.0018(7)
C5 0.0277(8) 0.0252(7) 0.0240(7) -0.0044(6) 0.0033(6) -0.0009(7)
C6 0.0265(8) 0.0213(7) 0.0287(8) -0.0004(6) 0.0010(6) -0.0027(6)
C7 0.0264(8) 0.0198(7) 0.0219(7) -0.0020(5) 0.0042(6) -0.0020(6)
C8 0.0254(8) 0.0220(7) 0.0198(7) -0.0014(5) 0.0020(6) -0.0023(6)
C9 0.0246(8) 0.0216(7) 0.0231(7) 0.0020(6) 0.0010(6) 0.0011(6)
C10 0.0268(8) 0.0179(7) 0.0275(8) -0.0003(6) 0.0006(6) -0.0021(6)
C11 0.0260(8) 0.0237(7) 0.0218(7) 0.0009(6) 0.0003(6) -0.0025(7)
C12 0.0278(8) 0.0223(7) 0.0293(8) 0.0032(6) -0.0012(7) 0.0020(7)
C13 0.0303(9) 0.0178(7) 0.0273(8) -0.0003(6) 0.0022(7) -0.0013(6)
C14 0.0177(7) 0.0231(7) 0.0282(8) 0.0029(6) -0.0017(6) -0.0010(6)
C15 0.0253(8) 0.0283(8) 0.0273(8) -0.0004(6) 0.0014(6) -0.0016(7)
C16 0.0307(9) 0.0336(9) 0.0333(9) 0.0086(7) 0.0043(7) -0.0039(8)
C17 0.0305(9) 0.0240(8) 0.0476(10) 0.0028(7) 0.0007(8) -0.0066(7)
C18 0.0302(9) 0.0287(8) 0.0379(9) -0.0076(7) -0.0006(7) -0.0014(7)
C19 0.0256(8) 0.0315(8) 0.0266(8) 0.0008(6) 0.0002(6) -0.0019(7)
C20 0.0297(9) 0.0366(9) 0.0357(9) 0.0069(7) 0.0081(7) 0.0016(8)
C21 0.0478(11) 0.0417(10) 0.0307(9) 0.0125(7) 0.0083(8) -0.0025(9)
C22 0.0408(10) 0.0319(9) 0.0371(10) 0.0124(7) -0.0095(8) -0.0017(8)
C23 0.0272(9) 0.0292(8) 0.0445(10) 0.0057(7) -0.0010(8) 0.0016(7)
C24 0.0293(9) 0.0282(8) 0.0270(8) 0.0019(6) 0.0036(7) -0.0033(7)
C25 0.0269(8) 0.0217(7) 0.0232(7) 0.0019(6) -0.0036(6) -0.0047(6)
F1 0.0426(6) 0.0267(5) 0.0393(6) -0.0085(4) -0.0002(5) 0.0022(4)
F2 0.0501(7) 0.0390(6) 0.0439(6) 0.0134(5) -0.0012(5) -0.0208(5)
N1 0.0257(7) 0.0282(7) 0.0226(6) -0.0063(5) 0.0030(5) -0.0060(6)
N2 0.0301(8) 0.0231(6) 0.0311(7) 0.0065(5) -0.0080(6) -0.0057(6)
O1 0.0339(6) 0.0220(5) 0.0274(6) 0.0023(4) -0.0037(5) -0.0064(5)

loop_
_atom_type_symbol
_atom_type_description
_atom_type_scat_dispersion_real
_atom_type_scat_dispersion_imag
_atom_type_scat_source
C C 0.0033 0.0016 'International Tables Vol C Tables 4.2.6.8 and 6.1.1.4'
H H 0.0000 0.0000 'International Tables Vol C Tables 4.2.6.8 and 6.1.1.4'
B B 0.0013 0.0007 'International Tables Vol C Tables 4.2.6.8 and 6.1.1.4'
N N 0.0061 0.0033 'International Tables Vol C Tables 4.2.6.8 and 6.1.1.4'
O O 0.0106 0.0060 'International Tables Vol C Tables 4.2.6.8 and 6.1.1.4'
F F 0.0171 0.0103 'International Tables Vol C Tables 4.2.6.8 and 6.1.1.4'

loop_
_geom_angle_atom_site_label_1
_geom_angle_atom_site_label_2
_geom_angle_atom_site_label_3
_geom_angle
_geom_angle_site_symmetry_1
_geom_angle_site_symmetry_3
F2 B1 F1 109.80(14) . .
F2 B1 O1 110.70(14) . .
F1 B1 O1 110.03(14) . .
F2 B1 N1 109.45(14) . .
F1 B1 N1 106.46(13) . .
O1 B1 N1 110.31(13) . .
N1 C1 C2 121.98(16) . .
N1 C1 H1 119.0 . .
C2 C1 H1 119.0 . .
C1 C2 C3 118.70(17) . .
C1 C2 H2 120.6 . .
C3 C2 H2 120.6 . .
C4 C3 C2 119.69(18) . .
C4 C3 H3 120.2 . .
C2 C3 H3 120.2 . .
C3 C4 C5 120.20(17) . .
C3 C4 H4 119.9 . .
C5 C4 H4 119.9 . .
N1 C5 C4 118.93(15) . .
N1 C5 C6 118.14(14) . .
C4 C5 C6 122.93(15) . .
C7 C6 C5 122.20(14) . .
C7 C6 H6 118.9 . .
C5 C6 H6 118.9 . .
O1 C7 C6 121.14(14) . .
O1 C7 C8 114.11(13) . .
C6 C7 C8 124.71(14) . .
C13 C8 C9 117.40(14) . .
C13 C8 C7 120.81(14) . .
C9 C8 C7 121.68(14) . .
C10 C9 C8 121.38(14) . .
C10 C9 H9 119.3 . .
C8 C9 H9 119.3 . .
C9 C10 C11 120.79(14) . .
C9 C10 H10 119.6 . .
C11 C10 H10 119.6 . .
N2 C11 C10 121.06(14) . .
N2 C11 C12 120.92(14) . .
C10 C11 C12 118.00(15) . .
C13 C12 C11 120.58(15) . .
C13 C12 H12 119.7 . .
C11 C12 H12 119.7 . .
C12 C13 C8 121.80(14) . .
C12 C13 H13 119.1 . .
C8 C13 H13 119.1 . .
C19 C14 C15 119.40(14) . .
C19 C14 N2 120.06(14) . .
C15 C14 N2 120.53(14) . .
C16 C15 C14 119.85(15) . .
C16 C15 H15 120.1 . .
C14 C15 H15 120.1 . .
C17 C16 C15 120.84(15) . .
C17 C16 H16 119.6 . .
C15 C16 H16 119.6 . .
C18 C17 C16 119.27(15) . .
C18 C17 H17 120.4 . .
C16 C17 H17 120.4 . .
C17 C18 C19 120.51(16) . .
C17 C18 H18 119.7 . .
C19 C18 H18 119.7 . .
C14 C19 C18 120.13(15) . .
C14 C19 H19 119.9 . .
C18 C19 H19 119.9 . .
C21 C20 C25 119.60(17) . .
C21 C20 H20 120.2 . .
C25 C20 H20 120.2 . .
C22 C21 C20 120.46(16) . .
C22 C21 H21 119.8 . .
C20 C21 H21 119.8 . .
C23 C22 C21 119.64(16) . .
C23 C22 H22 120.2 . .
C21 C22 H22 120.2 . .
C22 C23 C24 120.08(17) . .
C22 C23 H23 120.0 . .
C24 C23 H23 120.0 . .
C25 C24 C23 120.44(15) . .
C25 C24 H24 119.8 . .
C23 C24 H24 119.8 . .
C24 C25 C20 119.77(15) . .
C24 C25 N2 120.11(14) . .
C20 C25 N2 120.12(15) . .
C1 N1 C5 120.47(15) . .
C1 N1 B1 119.85(14) . .
C5 N1 B1 119.42(13) . .
C11 N2 C14 122.08(13) . .
C11 N2 C25 120.05(13) . .
C14 N2 C25 117.83(13) . .
C7 O1 B1 121.16(13) . .

loop_
_geom_bond_atom_site_label_1
_geom_bond_atom_site_label_2
_geom_bond_distance
_geom_bond_site_symmetry_2
B1 F2 1.377(2) .
B1 F1 1.400(2) .
B1 O1 1.445(2) .
B1 N1 1.578(2) .
C1 N1 1.357(2) .
C1 C2 1.362(3) .
C1 H1 0.9300 .
C2 C3 1.397(3) .
C2 H2 0.9300 .
C3 C4 1.372(2) .
C3 H3 0.9300 .
C4 C5 1.403(2) .
C4 H4 0.9300 .
C5 N1 1.362(2) .
C5 C6 1.429(2) .
C6 C7 1.353(2) .
C6 H6 0.9300 .
C7 O1 1.3455(18) .
C7 C8 1.466(2) .
C8 C13 1.397(2) .
C8 C9 1.406(2) .
C9 C10 1.378(2) .
C9 H9 0.9300 .
C10 C11 1.404(2) .
C10 H10 0.9300 .
C11 N2 1.393(2) .
C11 C12 1.406(2) .
C12 C13 1.377(2) .
C12 H12 0.9300 .
C13 H13 0.9300 .
C14 C19 1.387(2) .
C14 C15 1.392(2) .
C14 N2 1.4277(19) .
C15 C16 1.384(2) .
C15 H15 0.9300 .
C16 C17 1.382(2) .
C16 H16 0.9300 .
C17 C18 1.381(3) .
C17 H17 0.9300 .
C18 C19 1.388(2) .
C18 H18 0.9300 .
C19 H19 0.9300 .
C20 C21 1.388(2) .
C20 C25 1.388(2) .
C20 H20 0.9300 .
C21 C22 1.383(3) .
C21 H21 0.9300 .
C22 C23 1.381(3) .
C22 H22 0.9300 .
C23 C24 1.384(2) .
C23 H23 0.9300 .
C24 C25 1.379(2) .
C24 H24 0.9300 .
C25 N2 1.4369(19) .
